data_2312768
loop_
_publ_author_name
'Chalupn&#xe1;, Simona'
'Hu&#x161;&#xe1;k, Michal'
'&#x10c;ejka, Jan'
'F&#x148;ukal, Franti&#x161;ek'
'Klime&#x161;, Ji&#x159;&#xed;'

_publ_section_title
;
 Computation screening for incorrectly determined cocrystal structures.
;
_journal_coeditor_code DK5134
_journal_issue 2
_journal_name_full 'Acta crystallographica Section B, Structural science, crystal engineering and materials'
_journal_page_first 208
_journal_page_last 216
_journal_paper_doi 10.1107/S205252062500068X
_journal_volume 81
_journal_year 2025
_chemical_formula_moiety 'C12 H11 Cl2 N3 O3'
_chemical_formula_sum 'C12 H11 Cl2 N3 O3'
_chemical_formula_weight 316.145
_chemical_name_systematic '2-Aminopyrimidine (3,4-dichlorophenoxy)acetic acid'
_space_group_crystal_system triclinic
_space_group_IT_number 2
_space_group_name_Hall '-P 1'
_space_group_name_H-M_alt 'P -1'
_symmetry_Int_Tables_number 2
_audit_creation_date 2024-03-25
_audit_creation_method
;
Olex2 1.5
(compiled 2024.02.16 svn.r378c4104 for OlexSys, GUI svn.r6928)
;
_cell_angle_alpha 92.0313(14)
_cell_angle_beta 93.0261(13)
_cell_angle_gamma 103.6005(13)
_cell_formula_units_Z 2
_cell_length_a 6.3868(2)
_cell_length_b 6.9694(3)
_cell_length_c 15.2424(6)
_cell_measurement_reflns_used 9069
_cell_measurement_temperature 180
_cell_measurement_theta_max 39.0127
_cell_measurement_theta_min 3.0108
_cell_volume 657.73(4)
_computing_molecular_graphics 'Olex2 1.5 (Dolomanov et al., 2009)'
_computing_publication_material 'Olex2 1.5 (Dolomanov et al., 2009)'
_computing_structure_refinement 'olex2.refine 1.5 (Bourhis et al., 2015)'
_diffrn_ambient_temperature 180
_diffrn_measured_fraction_theta_full 0.9975
_diffrn_measured_fraction_theta_max 0.9990
_diffrn_measurement_device_type 'Bruker D8 Venture'
_diffrn_radiation_type 'Mo K\a'
_diffrn_radiation_wavelength 0.71073
_diffrn_reflns_av_R_equivalents 0.0350
_diffrn_reflns_av_unetI/netI 0.0144
_diffrn_reflns_Laue_measured_fraction_full 0.9975
_diffrn_reflns_Laue_measured_fraction_max 0.9990
_diffrn_reflns_limit_h_max 10
_diffrn_reflns_limit_h_min -10
_diffrn_reflns_limit_k_max 11
_diffrn_reflns_limit_k_min -11
_diffrn_reflns_limit_l_max 24
_diffrn_reflns_limit_l_min -24
_diffrn_reflns_number 165782
_diffrn_reflns_point_group_measured_fraction_full 0.9975
_diffrn_reflns_point_group_measured_fraction_max 0.9990
_diffrn_reflns_theta_full 25.2417
_diffrn_reflns_theta_max 34.97
_diffrn_reflns_theta_min 3.01
_exptl_absorpt_coefficient_mu 0.504
_exptl_absorpt_correction_T_max 0.7479
_exptl_absorpt_correction_T_min 0.6872
_exptl_absorpt_correction_type multi-scan
_exptl_absorpt_process_details 'Data were corrected for absorption effects using the Multi-Scan method (SADABS).'
_exptl_crystal_colour colourless
_exptl_crystal_colour_primary colourless
_exptl_crystal_density_diffrn 1.596
_exptl_crystal_description needle
_exptl_crystal_F_000 324.789
_exptl_crystal_size_max 0.315
_exptl_crystal_size_mid 0.212
_exptl_crystal_size_min 0.126
_refine_diff_density_max 0.3816
_refine_diff_density_min -0.1888
_refine_diff_density_rms 0.0507
_refine_ls_d_res_high 0.6200
_refine_ls_d_res_low 6.7657
_refine_ls_goodness_of_fit_ref 1.1089
_refine_ls_hydrogen_treatment refall
_refine_ls_matrix_type full
_refine_ls_number_constraints 0
_refine_ls_number_parameters 280
_refine_ls_number_reflns 5778
_refine_ls_number_restraints 0
_refine_ls_restrained_S_all 1.1089
_refine_ls_R_factor_all 0.0260
_refine_ls_R_factor_gt 0.0226
_refine_ls_shift/su_max 0.0007
_refine_ls_shift/su_mean 0.0001
_refine_ls_structure_factor_coef Fsqd
_refine_ls_weighting_details 'w=1/[\s^2^(Fo^2^)+(0.0161P)^2^+0.0983P] where P=(Fo^2^+2Fc^2^)/3'
_refine_ls_weighting_scheme calc
_refine_ls_wR_factor_gt 0.0504
_refine_ls_wR_factor_ref 0.0534
_reflns_Friedel_coverage 0.0
_reflns_limit_h_max 10
_reflns_limit_h_min -10
_reflns_limit_k_max 11
_reflns_limit_k_min -11
_reflns_limit_l_max 24
_reflns_limit_l_min 0
_reflns_number_gt 5281
_reflns_number_total 5778
_reflns_threshold_expression I>=2u(I)
_cod_data_source_file dk5134.cif
_cod_data_source_block mo_LEWRIO_0m
_cod_depositor_comments 'Adding full bibliography for 2312765--2312773.cif.'
_cod_database_code 2312768
_olex2_refinement_description
;
;
_olex2_refine_details
;
Refinement using NoSpherA2, an implementation of
NOn-SPHERical Atom-form-factors in Olex2.
Please cite:
F. Kleemiss et al. Chem. Sci. DOI 10.1039/D0SC05526C - 2021
NoSpherA2 implementation of HAR makes use of
tailor-made aspherical atomic form factors calculated
on-the-fly from a Hirshfeld-partitioned electron density (ED) - not from
spherical-atom form factors.

The ED is calculated from a gaussian basis set single determinant SCF
wavefunction - either Hartree-Fock or DFT using selected funtionals
 - for a fragment of the crystal.
This fragment can be embedded in an electrostatic crystal field by employing cluster charges
or modelled using implicit solvation models, depending on the software used.
The following options were used:
   SOFTWARE:       ORCA 5.0
   PARTITIONING:   NoSpherA2
   INT ACCURACY:   Low
   METHOD:         R2SCAN
   BASIS SET:      def2-TZVP
   CHARGE:         0
   MULTIPLICITY:   1
   DATE:           2024-02-02_12-44-56
;
_olex2_submission_original_sample_id LEWRIO
_olex2_submission_special_instructions 'No special instructions were received'

loop_
_space_group_symop_id
_space_group_symop_operation_xyz
1 x,y,z
2 -x,-y,-z

loop_
_atom_site_label
_atom_site_type_symbol
_atom_site_fract_x
_atom_site_fract_y
_atom_site_fract_z
_atom_site_U_iso_or_equiv
_atom_site_adp_type
_atom_site_occupancy
_atom_site_refinement_flags_posn
N1 N 0.76827(8) 0.81843(8) 0.25871(3) 0.02338(9) Uani 1.000000 .
C1 C 0.98198(9) 0.89952(8) 0.27337(4) 0.02248(10) Uani 1.000000 .
N2 N 1.05986(10) 0.94475(9) 0.35587(4) 0.03039(11) Uani 1.000000 .
N3 N 1.11739(9) 0.93594(9) 0.20762(4) 0.03054(11) Uani 1.000000 .
C2 C 1.03246(12) 0.88963(11) 0.12643(4) 0.03100(12) Uani 1.000000 .
C3 C 0.81371(12) 0.80708(11) 0.10600(4) 0.03123(13) Uani 1.000000 .
C4 C 0.68559(11) 0.77317(10) 0.17599(4) 0.02908(12) Uani 1.000000 .
H1 H 0.9582(17) 0.9227(17) 0.4043(7) 0.037(3) Uani 1.000000 .
H2 H 1.2138(18) 1.0158(18) 0.3683(8) 0.052(3) Uani 1.000000 .
H3 H 1.1458(18) 0.9224(17) 0.0750(7) 0.054(3) Uani 1.000000 .
H4 H 0.749(2) 0.7713(18) 0.0390(7) 0.058(3) Uani 1.000000 .
H5 H 0.5111(16) 0.7115(19) 0.1692(7) 0.058(3) Uani 1.000000 .
C5 C 0.31071(9) 0.69881(9) 0.66703(4) 0.02290(10) Uani 1.000000 .
C6 C 0.39802(9) 0.74135(9) 0.75349(4) 0.02351(10) Uani 1.000000 .
C7 C 0.26420(9) 0.70083(9) 0.82249(4) 0.02190(9) Uani 1.000000 .
Cl1 Cl 0.37583(3) 0.75487(3) 0.929036(10) 0.03251(4) Uani 1.000000 .
C8 C 0.04344(9) 0.61841(9) 0.80660(4) 0.02325(10) Uani 1.000000 .
Cl2 Cl -0.12546(3) 0.57287(3) 0.892064(11) 0.03276(4) Uani 1.000000 .
C9 C -0.04141(10) 0.57413(10) 0.72067(4) 0.02780(11) Uani 1.000000 .
C10 C 0.09144(10) 0.61367(10) 0.65056(4) 0.02764(11) Uani 1.000000 .
O1 O 0.45359(7) 0.74760(8) 0.60357(3) 0.02952(10) Uani 1.000000 .
C11 C 0.37205(10) 0.70500(9) 0.51498(4) 0.02361(10) Uani 1.000000 .
C12 C 0.55339(10) 0.77021(9) 0.45404(4) 0.02328(10) Uani 1.000000 .
O2 O 0.73710(8) 0.85023(9) 0.48283(3) 0.03663(12) Uani 1.000000 .
O3 O 0.49140(8) 0.73077(9) 0.37314(3) 0.03637(12) Uani 1.000000 .
H6 H 0.5664(15) 0.8090(16) 0.7659(6) 0.044(3) Uani 1.000000 .
H7 H -0.2110(15) 0.5102(17) 0.7078(7) 0.050(3) Uani 1.000000 .
H8 H 0.0201(16) 0.5813(18) 0.5852(6) 0.052(3) Uani 1.000000 .
H9 H 0.2464(16) 0.7822(16) 0.4994(6) 0.043(2) Uani 1.000000 .
H10 H 0.3041(16) 0.5453(13) 0.5032(6) 0.040(2) Uani 1.000000 .
H11 H 0.644(2) 0.783(2) 0.3176(10) 0.056(5) Uani 1.000000 .

loop_
_atom_site_aniso_label
_atom_site_aniso_U_11
_atom_site_aniso_U_22
_atom_site_aniso_U_33
_atom_site_aniso_U_12
_atom_site_aniso_U_13
_atom_site_aniso_U_23
N1 0.0224(2) 0.0277(2) 0.01819(19) 0.00304(17) -0.00086(16) -0.00120(16)
C1 0.0231(2) 0.0230(2) 0.0191(2) 0.00186(18) -0.00159(17) 0.00094(17)
N2 0.0283(3) 0.0368(3) 0.0212(2) -0.0005(2) -0.00506(19) 0.00036(19)
N3 0.0260(2) 0.0369(3) 0.0244(2) -0.0016(2) 0.00200(18) 0.0039(2)
C2 0.0347(3) 0.0357(3) 0.0215(2) 0.0051(2) 0.0052(2) 0.0034(2)
C3 0.0363(3) 0.0383(3) 0.0180(2) 0.0079(3) -0.0019(2) -0.0028(2)
C4 0.0266(3) 0.0374(3) 0.0205(2) 0.0039(2) -0.0037(2) -0.0039(2)
H1 0.035(6) 0.048(7) 0.025(5) 0.007(5) 0.005(5) -0.001(5)
H2 0.038(7) 0.060(8) 0.048(7) -0.008(6) -0.012(6) -0.005(6)
H3 0.052(7) 0.077(8) 0.031(6) 0.005(6) 0.017(5) 0.008(5)
H4 0.075(9) 0.070(8) 0.024(5) 0.012(7) -0.004(6) -0.007(5)
H5 0.024(5) 0.102(10) 0.032(6) -0.012(6) -0.007(4) -0.008(6)
C5 0.0203(2) 0.0273(2) 0.0188(2) 0.00126(19) 0.00051(17) 0.00061(18)
C6 0.0192(2) 0.0295(3) 0.0195(2) 0.00129(19) 0.00050(17) 0.00084(18)
C7 0.0200(2) 0.0255(2) 0.0197(2) 0.00434(18) 0.00133(17) 0.00009(17)
Cl1 0.02840(7) 0.04824(10) 0.01950(6) 0.00735(6) -0.00105(5) -0.00174(5)
C8 0.0196(2) 0.0264(2) 0.0234(2) 0.00456(19) 0.00331(18) 0.00002(18)
Cl2 0.02594(7) 0.04225(9) 0.02970(7) 0.00565(6) 0.01038(5) 0.00007(6)
C9 0.0187(2) 0.0364(3) 0.0252(3) 0.0009(2) 0.00070(19) -0.0020(2)
C10 0.0212(2) 0.0366(3) 0.0213(2) 0.0002(2) -0.00102(19) -0.0016(2)
O1 0.0236(2) 0.0411(3) 0.01904(17) -0.00203(17) 0.00126(14) 0.00203(16)
C11 0.0240(2) 0.0257(3) 0.0198(2) 0.0035(2) 0.00062(18) 0.00062(18)
C12 0.0247(2) 0.0249(2) 0.0181(2) 0.00204(19) 0.00019(18) -0.00062(17)
O2 0.0286(2) 0.0524(3) 0.01920(19) -0.0089(2) -0.00054(16) -0.00165(19)
O3 0.0254(2) 0.0577(3) 0.01932(19) -0.0021(2) 0.00007(16) -0.00526(19)
H6 0.026(5) 0.067(7) 0.031(5) -0.003(5) -0.001(4) -0.002(5)
H7 0.024(5) 0.074(8) 0.044(6) -0.002(5) -0.003(5) -0.004(6)
H8 0.032(6) 0.084(9) 0.031(6) -0.003(6) -0.003(5) 0.003(6)
H9 0.035(6) 0.062(7) 0.032(6) 0.014(5) 0.001(4) 0.004(5)
H10 0.043(6) 0.029(5) 0.041(6) -0.002(4) 0.003(5) -0.000(4)
H11 0.053(11) 0.054(10) 0.059(12) 0.017(8) -0.035(10) -0.010(8)

loop_
_atom_type_symbol
_atom_type_scat_dispersion_real
_atom_type_scat_dispersion_imag
_atom_type_scat_source
_atom_type_scat_dispersion_source
C 0.00313 0.00162 'NoSpherA2: Chem.Sci. 2021, DOI:10.1039/D0SC05526C' 'Brennan, Cowan, Rev. Sci. Instrum., 1992, 63, 850'
Cl 0.14908 0.15974 'NoSpherA2: Chem.Sci. 2021, DOI:10.1039/D0SC05526C' 'Brennan, Cowan, Rev. Sci. Instrum., 1992, 63, 850'
H 0.00000 0.00000 'NoSpherA2: Chem.Sci. 2021, DOI:10.1039/D0SC05526C' 'Brennan, Cowan, Rev. Sci. Instrum., 1992, 63, 850'
N 0.00612 0.00332 'NoSpherA2: Chem.Sci. 2021, DOI:10.1039/D0SC05526C' 'Brennan, Cowan, Rev. Sci. Instrum., 1992, 63, 850'
O 0.01085 0.00610 'NoSpherA2: Chem.Sci. 2021, DOI:10.1039/D0SC05526C' 'Brennan, Cowan, Rev. Sci. Instrum., 1992, 63, 850'

loop_
_geom_angle_atom_site_label_1
_geom_angle_atom_site_label_2
_geom_angle_atom_site_label_3
_geom_angle
_geom_angle_site_symmetry_1
_geom_angle_site_symmetry_3
_geom_angle_publ_flag
C4 N1 C1 119.26(5) . . ?
H11 N1 C1 123.3(6) . . ?
H11 N1 C4 117.4(6) . . ?
N2 C1 N1 118.16(6) . . ?
N3 C1 N1 122.60(5) . . ?
N3 C1 N2 119.24(6) . . ?
H1 N2 C1 119.1(6) . . ?
H2 N2 C1 119.8(7) . . ?
H2 N2 H1 120.6(9) . . ?
C2 N3 C1 117.15(6) . . ?
C3 C2 N3 123.62(6) . . ?
H3 C2 N3 115.2(6) . . ?
H3 C2 C3 121.2(6) . . ?
C4 C3 C2 116.15(6) . . ?
H4 C3 C2 122.0(7) . . ?
H4 C3 C4 121.8(7) . . ?
C3 C4 N1 121.22(6) . . ?
H5 C4 N1 115.1(5) . . ?
H5 C4 C3 123.6(5) . . ?
C10 C5 C6 120.15(5) . . ?
O1 C5 C6 115.33(5) . . ?
O1 C5 C10 124.52(5) . . ?
C7 C6 C5 119.49(5) . . ?
H6 C6 C5 120.0(5) . . ?
H6 C6 C7 120.5(5) . . ?
Cl1 C7 C6 118.70(4) . . ?
C8 C7 C6 120.78(5) . . ?
C8 C7 Cl1 120.52(4) . . ?
Cl2 C8 C7 121.07(4) . . ?
C9 C8 C7 119.37(5) . . ?
C9 C8 Cl2 119.56(5) . . ?
C10 C9 C8 120.48(5) . . ?
H7 C9 C8 119.9(6) . . ?
H7 C9 C10 119.6(6) . . ?
C9 C10 C5 119.71(5) . . ?
H8 C10 C5 121.7(5) . . ?
H8 C10 C9 118.5(5) . . ?
C11 O1 C5 117.13(5) . . ?
C12 C11 O1 109.60(5) . . ?
H9 C11 O1 110.9(5) . . ?
H9 C11 C12 108.6(5) . . ?
H10 C11 O1 110.4(5) . . ?
H10 C11 C12 108.7(5) . . ?
H10 C11 H9 108.6(8) . . ?
O2 C12 C11 121.40(5) . . ?
O3 C12 C11 112.65(5) . . ?
O3 C12 O2 125.95(6) . . ?
H11 O3 C12 114.9(5) . . ?
O3 H11 N1 172.3(11) . . ?

loop_
_geom_bond_atom_site_label_1
_geom_bond_atom_site_label_2
_geom_bond_distance
_geom_bond_site_symmetry_2
_geom_bond_publ_flag
N1 C1 1.3522(7) . ?
N1 C4 1.3383(7) . ?
N1 H11 1.223(19) . ?
C1 N2 1.3268(7) . ?
C1 N3 1.3503(8) . ?
N2 H1 1.001(10) . ?
N2 H2 0.996(11) . ?
N3 C2 1.3222(8) . ?
C2 C3 1.3940(10) . ?
C2 H3 1.088(10) . ?
C3 C4 1.3721(10) . ?
C3 H4 1.080(10) . ?
C4 H5 1.094(10) . ?
C5 C6 1.3973(8) . ?
C5 C10 1.3921(8) . ?
C5 O1 1.3618(7) . ?
C6 C7 1.3852(8) . ?
C6 H6 1.072(9) . ?
C7 Cl1 1.7308(6) . ?
C7 C8 1.3964(8) . ?
C8 Cl2 1.7257(6) . ?
C8 C9 1.3863(8) . ?
C9 C10 1.3945(9) . ?
C9 H7 1.074(9) . ?
C10 H8 1.067(10) . ?
O1 C11 1.4169(7) . ?
C11 C12 1.5188(8) . ?
C11 H9 1.087(10) . ?
C11 H10 1.100(9) . ?
C12 O2 1.2251(7) . ?
C12 O3 1.2751(7) . ?
O3 H11 1.320(19) . ?

loop_
_geom_torsion_atom_site_label_1
_geom_torsion_atom_site_label_2
_geom_torsion_atom_site_label_3
_geom_torsion_atom_site_label_4
_geom_torsion
_geom_torsion_site_symmetry_1
_geom_torsion_site_symmetry_2
_geom_torsion_site_symmetry_3
_geom_torsion_site_symmetry_4
_geom_torsion_publ_flag
N1 C1 N3 C2 0.31(7) . . . . ?
N1 C4 C3 C2 0.29(8) . . . . ?
C1 N3 C2 C3 0.19(8) . . . . ?
N3 C2 C3 C4 -0.49(9) . . . . ?
C5 C6 C7 Cl1 -179.96(5) . . . . ?
C5 C6 C7 C8 -0.11(7) . . . . ?
C5 C10 C9 C8 -0.21(8) . . . . ?
C5 O1 C11 C12 179.73(6) . . . . ?
C6 C7 C8 Cl2 -178.45(5) . . . . ?
C6 C7 C8 C9 0.98(7) . . . . ?
C7 C8 C9 C10 -0.82(7) . . . . ?
O1 C11 C12 O2 -1.35(7) . . . . ?
O1 C11 C12 O3 178.17(5) . . . . ?
